data_4104663
loop_
_publ_author_name
'Keying Ding'
'Aaron W. Pierpont'
'William W. Brennessel'
'Gudrun Lukat-Rodgers'
'Kenton R. Rodgers'
'Thomas R. Cundari'
'Eckhard Bill'
'Patrick L. Holland'

_publ_section_title
;
 Cobalt-Dinitrogen Complexes with Weakened N-N Bonds
;
_journal_name_full 'Journal of the American Chemical Society'
_journal_page_first 9471
_journal_page_last 9472
_journal_paper_doi 10.1021/ja808783u
_journal_volume 131
_journal_year 2009
_chemical_formula_moiety 'C70 H106 Co2 K2 N6'
_chemical_formula_sum 'C70 H106 Co2 K2 N6'
_chemical_formula_weight 1227.67
_chemical_name_common holkd14
_chemical_name_systematic
;
 ?
;
_space_group_IT_number 15
_symmetry_cell_setting monoclinic
_symmetry_space_group_name_Hall '-C 2yc'
_symmetry_space_group_name_H-M 'C 1 2/c 1'
_atom_sites_solution_hydrogens geom
_atom_sites_solution_primary direct
_atom_sites_solution_secondary difmap
_audit_creation_method SHELXL-97
_cell_angle_alpha 90.00
_cell_angle_beta 100.242(2)
_cell_angle_gamma 90.00
_cell_formula_units_Z 4
_cell_length_a 22.557(4)
_cell_length_b 21.451(4)
_cell_length_c 15.372(3)
_cell_measurement_reflns_used 3992
_cell_measurement_temperature 100.0(1)
_cell_measurement_theta_max 33.14
_cell_measurement_theta_min 2.33
_cell_volume 7320(2)
_computing_cell_refinement 'SAINT (Bruker, 2006)'
_computing_data_collection 'APEX2 (Bruker, 2006)'
_computing_data_reduction 'SAINT (Bruker, 2006)'
_computing_molecular_graphics 'SHELXTL (Bruker, 2000)'
_computing_publication_material 'SHELXTL (Bruker, 2000)'
_computing_structure_refinement 'SHELXL-97 (Sheldrick, 1997)'
_computing_structure_solution 'SIR97 (Altomare et al., 1999)'
_diffrn_ambient_temperature 100.0(1)
_diffrn_measured_fraction_theta_full 0.995
_diffrn_measured_fraction_theta_max 0.995
_diffrn_measurement_device_type 'Bruker SMART APEX II CCD Platform'
_diffrn_measurement_method 'area detector, \w scans per \f'
_diffrn_radiation_monochromator graphite
_diffrn_radiation_source 'fine-focus sealed tube'
_diffrn_radiation_type MoK\a
_diffrn_radiation_wavelength 0.71073
_diffrn_reflns_av_R_equivalents 0.0652
_diffrn_reflns_av_sigmaI/netI 0.0629
_diffrn_reflns_limit_h_max 34
_diffrn_reflns_limit_h_min -34
_diffrn_reflns_limit_k_max 32
_diffrn_reflns_limit_k_min -32
_diffrn_reflns_limit_l_max 22
_diffrn_reflns_limit_l_min -23
_diffrn_reflns_number 65540
_diffrn_reflns_theta_full 32.58
_diffrn_reflns_theta_max 32.58
_diffrn_reflns_theta_min 1.77
_exptl_absorpt_coefficient_mu 0.607
_exptl_absorpt_correction_T_max 0.9761
_exptl_absorpt_correction_T_min 0.8780
_exptl_absorpt_correction_type multi-scan
_exptl_absorpt_process_details 'SADABS (Sheldrick, 2007)'
_exptl_crystal_colour purple-black
_exptl_crystal_density_diffrn 1.114
_exptl_crystal_description plate
_exptl_crystal_F_000 2640
_exptl_crystal_size_max 0.22
_exptl_crystal_size_mid 0.16
_exptl_crystal_size_min 0.04
_refine_diff_density_max 0.672
_refine_diff_density_min -0.427
_refine_diff_density_rms 0.068
_refine_ls_extinction_method none
_refine_ls_goodness_of_fit_ref 1.022
_refine_ls_hydrogen_treatment constr
_refine_ls_matrix_type full
_refine_ls_number_parameters 376
_refine_ls_number_reflns 13278
_refine_ls_number_restraints 0
_refine_ls_restrained_S_all 1.022
_refine_ls_R_factor_all 0.0832
_refine_ls_R_factor_gt 0.0454
_refine_ls_shift/su_max 0.001
_refine_ls_shift/su_mean 0.000
_refine_ls_structure_factor_coef Fsqd
_refine_ls_weighting_details 'calc w=1/[\s^2^(Fo^2^)+(0.0486P)^2^+0.0000P] where P=(Fo^2^+2Fc^2^)/3'
_refine_ls_weighting_scheme calc
_refine_ls_wR_factor_gt 0.0970
_refine_ls_wR_factor_ref 0.1061
_reflns_number_gt 8583
_reflns_number_total 13278
_reflns_threshold_expression >2sigma(I)
_cod_data_source_file ja808783u_si_002_3.cif
_cod_data_source_block K2LCoNNCoL
_cod_database_code 4104663

loop_
_symmetry_equiv_pos_as_xyz
'x, y, z'
'-x, y, -z+1/2'
'x+1/2, y+1/2, z'
'-x+1/2, y+1/2, -z+1/2'
'-x, -y, -z'
'x, -y, z-1/2'
'-x+1/2, -y+1/2, -z'
'x+1/2, -y+1/2, z-1/2'

loop_
_atom_site_label
_atom_site_type_symbol
_atom_site_fract_x
_atom_site_fract_y
_atom_site_fract_z
_atom_site_U_iso_or_equiv
_atom_site_adp_type
_atom_site_occupancy
_atom_site_symmetry_multiplicity
_atom_site_calc_flag
_atom_site_refinement_flags
Co1 Co 0.397247(9) 0.234852(9) 0.262421(14) 0.01451(5) Uani 1 1 d .
K1 K 0.5000 0.11106(2) 0.2500 0.02232(11) Uani 1 2 d S
K2 K 0.5000 0.35690(2) 0.2500 0.02252(11) Uani 1 2 d S
N1 N 0.47334(5) 0.23403(6) 0.25261(9) 0.0176(3) Uani 1 1 d .
N11 N 0.34484(6) 0.17290(6) 0.29885(9) 0.0158(3) Uani 1 1 d .
N21 N 0.33630(5) 0.29915(6) 0.24238(8) 0.0139(2) Uani 1 1 d .
C11 C 0.24540(7) 0.13269(7) 0.34420(11) 0.0200(3) Uani 1 1 d .
C21 C 0.28677(7) 0.18083(7) 0.30717(10) 0.0159(3) Uani 1 1 d .
C31 C 0.25769(7) 0.23759(7) 0.28312(10) 0.0169(3) Uani 1 1 d .
H31A H 0.2166 0.2385 0.2895 0.020 Uiso 1 1 calc R
C41 C 0.27830(6) 0.29342(7) 0.25126(10) 0.0145(3) Uani 1 1 d .
C51 C 0.22700(7) 0.34320(7) 0.22726(11) 0.0172(3) Uani 1 1 d .
C61 C 0.22513(10) 0.16197(9) 0.42571(14) 0.0378(5) Uani 1 1 d .
H61A H 0.1999 0.1322 0.4509 0.057 Uiso 1 1 calc R
H61B H 0.2020 0.2000 0.4080 0.057 Uiso 1 1 calc R
H61C H 0.2606 0.1723 0.4700 0.057 Uiso 1 1 calc R
C71 C 0.27224(8) 0.06842(8) 0.37471(15) 0.0345(5) Uani 1 1 d .
H71A H 0.2418 0.0435 0.3972 0.052 Uiso 1 1 calc R
H71B H 0.3074 0.0742 0.4216 0.052 Uiso 1 1 calc R
H71C H 0.2845 0.0468 0.3246 0.052 Uiso 1 1 calc R
C81 C 0.18998(9) 0.11872(9) 0.27310(15) 0.0359(5) Uani 1 1 d .
H81A H 0.1636 0.0893 0.2966 0.054 Uiso 1 1 calc R
H81B H 0.2030 0.1005 0.2211 0.054 Uiso 1 1 calc R
H81C H 0.1680 0.1575 0.2562 0.054 Uiso 1 1 calc R
C91 C 0.24278(7) 0.40718(7) 0.19199(12) 0.0216(3) Uani 1 1 d .
H91A H 0.2061 0.4323 0.1770 0.032 Uiso 1 1 calc R
H91B H 0.2608 0.4013 0.1391 0.032 Uiso 1 1 calc R
H91C H 0.2715 0.4287 0.2375 0.032 Uiso 1 1 calc R
C101 C 0.17821(7) 0.31530(8) 0.15469(12) 0.0236(3) Uani 1 1 d .
H10A H 0.1453 0.3454 0.1391 0.035 Uiso 1 1 calc R
H10B H 0.1625 0.2769 0.1766 0.035 Uiso 1 1 calc R
H10C H 0.1958 0.3060 0.1023 0.035 Uiso 1 1 calc R
C111 C 0.19899(8) 0.35712(8) 0.30989(12) 0.0237(3) Uani 1 1 d .
H11A H 0.1654 0.3864 0.2943 0.036 Uiso 1 1 calc R
H11B H 0.2296 0.3756 0.3559 0.036 Uiso 1 1 calc R
H11C H 0.1842 0.3183 0.3319 0.036 Uiso 1 1 calc R
C12 C 0.37499(7) 0.11439(7) 0.31091(11) 0.0170(3) Uani 1 1 d .
C22 C 0.41358(7) 0.10079(8) 0.39156(11) 0.0214(3) Uani 1 1 d .
C32 C 0.44432(8) 0.04402(8) 0.40060(13) 0.0272(4) Uani 1 1 d .
H32A H 0.4704 0.0348 0.4547 0.033 Uiso 1 1 calc R
C42 C 0.43768(8) 0.00075(8) 0.33243(13) 0.0270(4) Uani 1 1 d .
H42A H 0.4584 -0.0380 0.3402 0.032 Uiso 1 1 calc R
C52 C 0.40069(7) 0.01454(7) 0.25335(12) 0.0229(3) Uani 1 1 d .
H52A H 0.3964 -0.0149 0.2065 0.027 Uiso 1 1 calc R
C62 C 0.36915(7) 0.07118(7) 0.24055(11) 0.0187(3) Uani 1 1 d .
C72 C 0.42179(8) 0.14631(9) 0.46837(12) 0.0272(4) Uani 1 1 d .
H72A H 0.3917 0.1806 0.4534 0.033 Uiso 1 1 calc R
C82 C 0.41094(10) 0.11519(11) 0.55482(14) 0.0429(5) Uani 1 1 d .
H82A H 0.3705 0.0968 0.5455 0.064 Uiso 1 1 calc R
H82B H 0.4143 0.1466 0.6018 0.064 Uiso 1 1 calc R
H82C H 0.4411 0.0825 0.5721 0.064 Uiso 1 1 calc R
C92 C 0.48383(9) 0.17491(10) 0.48318(14) 0.0389(5) Uani 1 1 d .
H92A H 0.4912 0.1937 0.4280 0.058 Uiso 1 1 calc R
H92B H 0.5140 0.1425 0.5022 0.058 Uiso 1 1 calc R
H92C H 0.4866 0.2071 0.5290 0.058 Uiso 1 1 calc R
C102 C 0.33116(7) 0.08547(7) 0.15074(11) 0.0206(3) Uani 1 1 d .
H10D H 0.3022 0.1193 0.1590 0.025 Uiso 1 1 calc R
C112 C 0.29448(9) 0.02932(8) 0.11014(13) 0.0314(4) Uani 1 1 d .
H11D H 0.2711 0.0125 0.1528 0.047 Uiso 1 1 calc R
H11E H 0.3218 -0.0029 0.0952 0.047 Uiso 1 1 calc R
H11F H 0.2671 0.0424 0.0565 0.047 Uiso 1 1 calc R
C122 C 0.37139(9) 0.10993(9) 0.08764(13) 0.0323(4) Uani 1 1 d .
H12A H 0.3464 0.1204 0.0306 0.048 Uiso 1 1 calc R
H12B H 0.4006 0.0777 0.0789 0.048 Uiso 1 1 calc R
H12C H 0.3928 0.1473 0.1130 0.048 Uiso 1 1 calc R
C13 C 0.36140(7) 0.35593(7) 0.21759(10) 0.0151(3) Uani 1 1 d .
C23 C 0.37020(7) 0.36418(7) 0.12966(10) 0.0165(3) Uani 1 1 d .
C33 C 0.39610(7) 0.41963(7) 0.10656(11) 0.0211(3) Uani 1 1 d .
H33A H 0.4020 0.4254 0.0474 0.025 Uiso 1 1 calc R
C43 C 0.41329(8) 0.46624(7) 0.16824(12) 0.0241(4) Uani 1 1 d .
H43A H 0.4303 0.5039 0.1513 0.029 Uiso 1 1 calc R
C53 C 0.40549(7) 0.45759(7) 0.25486(12) 0.0211(3) Uani 1 1 d .
H53A H 0.4176 0.4896 0.2969 0.025 Uiso 1 1 calc R
C63 C 0.38027(7) 0.40299(7) 0.28197(11) 0.0164(3) Uani 1 1 d .
C73 C 0.35188(7) 0.31436(7) 0.05907(10) 0.0195(3) Uani 1 1 d .
H73A H 0.3337 0.2788 0.0872 0.023 Uiso 1 1 calc R
C83 C 0.30478(8) 0.33811(9) -0.01771(12) 0.0303(4) Uani 1 1 d .
H83A H 0.2685 0.3510 0.0045 0.045 Uiso 1 1 calc R
H83B H 0.2945 0.3048 -0.0614 0.045 Uiso 1 1 calc R
H83C H 0.3211 0.3738 -0.0455 0.045 Uiso 1 1 calc R
C93 C 0.40727(8) 0.28978(9) 0.02548(12) 0.0283(4) Uani 1 1 d .
H93A H 0.4374 0.2759 0.0757 0.042 Uiso 1 1 calc R
H93B H 0.4243 0.3230 -0.0061 0.042 Uiso 1 1 calc R
H93C H 0.3956 0.2546 -0.0147 0.042 Uiso 1 1 calc R
C103 C 0.37366(7) 0.39356(7) 0.37785(11) 0.0201(3) Uani 1 1 d .
H10E H 0.3363 0.3686 0.3780 0.024 Uiso 1 1 calc R
C113 C 0.36695(9) 0.45466(8) 0.42672(12) 0.0288(4) Uani 1 1 d .
H11G H 0.3595 0.4454 0.4863 0.043 Uiso 1 1 calc R
H11H H 0.3330 0.4785 0.3943 0.043 Uiso 1 1 calc R
H11I H 0.4040 0.4791 0.4309 0.043 Uiso 1 1 calc R
C123 C 0.42675(9) 0.35597(9) 0.42794(12) 0.0324(4) Uani 1 1 d .
H12D H 0.4200 0.3475 0.4881 0.049 Uiso 1 1 calc R
H12E H 0.4640 0.3799 0.4306 0.049 Uiso 1 1 calc R
H12F H 0.4301 0.3165 0.3971 0.049 Uiso 1 1 calc R

loop_
_atom_site_aniso_label
_atom_site_aniso_U_11
_atom_site_aniso_U_22
_atom_site_aniso_U_33
_atom_site_aniso_U_23
_atom_site_aniso_U_13
_atom_site_aniso_U_12
Co1 0.01176(9) 0.01114(9) 0.02152(11) 0.00208(8) 0.00540(7) 0.00072(8)
K1 0.0163(2) 0.0140(2) 0.0387(3) 0.000 0.0103(2) 0.000
K2 0.0157(2) 0.0139(2) 0.0388(3) 0.000 0.0070(2) 0.000
N1 0.0171(6) 0.0118(5) 0.0251(7) 0.0010(5) 0.0067(5) 0.0007(5)
N11 0.0147(6) 0.0118(6) 0.0217(7) 0.0033(5) 0.0056(5) 0.0020(5)
N21 0.0140(6) 0.0105(5) 0.0177(6) 0.0000(5) 0.0044(5) -0.0005(4)
C11 0.0179(7) 0.0143(7) 0.0298(9) 0.0045(6) 0.0099(6) -0.0007(6)
C21 0.0141(7) 0.0132(6) 0.0215(8) 0.0018(6) 0.0059(6) -0.0004(5)
C31 0.0133(6) 0.0150(7) 0.0238(8) 0.0013(6) 0.0068(6) 0.0005(6)
C41 0.0139(7) 0.0132(6) 0.0168(7) -0.0011(5) 0.0036(5) 0.0009(5)
C51 0.0164(7) 0.0131(6) 0.0226(8) 0.0022(6) 0.0048(6) 0.0033(5)
C61 0.0534(13) 0.0257(9) 0.0428(12) 0.0041(8) 0.0319(10) -0.0043(9)
C71 0.0262(9) 0.0207(8) 0.0618(14) 0.0181(9) 0.0217(9) 0.0019(7)
C81 0.0259(10) 0.0293(10) 0.0504(13) 0.0071(9) 0.0012(9) -0.0126(8)
C91 0.0194(8) 0.0145(7) 0.0314(9) 0.0039(6) 0.0057(7) 0.0039(6)
C101 0.0192(8) 0.0211(8) 0.0284(9) 0.0020(7) -0.0014(7) 0.0013(6)
C111 0.0241(8) 0.0193(8) 0.0295(9) 0.0005(7) 0.0096(7) 0.0071(6)
C12 0.0139(7) 0.0117(6) 0.0272(8) 0.0052(6) 0.0087(6) -0.0003(5)
C22 0.0200(8) 0.0204(8) 0.0251(9) 0.0066(6) 0.0074(6) 0.0036(6)
C32 0.0245(9) 0.0240(8) 0.0335(10) 0.0116(7) 0.0061(7) 0.0047(7)
C42 0.0220(8) 0.0150(7) 0.0448(11) 0.0098(7) 0.0079(8) 0.0062(6)
C52 0.0193(8) 0.0119(7) 0.0387(10) 0.0016(7) 0.0085(7) 0.0000(6)
C62 0.0139(7) 0.0128(7) 0.0302(9) 0.0039(6) 0.0062(6) -0.0004(5)
C72 0.0266(9) 0.0310(9) 0.0237(9) 0.0016(7) 0.0041(7) 0.0052(7)
C82 0.0470(13) 0.0497(13) 0.0359(12) 0.0040(10) 0.0181(10) -0.0086(10)
C92 0.0394(11) 0.0446(12) 0.0365(11) -0.0092(9) 0.0168(9) -0.0163(10)
C102 0.0185(8) 0.0137(7) 0.0291(9) -0.0009(6) 0.0027(6) 0.0002(6)
C112 0.0312(10) 0.0206(8) 0.0398(11) -0.0032(8) -0.0004(8) -0.0021(7)
C122 0.0282(10) 0.0383(11) 0.0299(10) 0.0077(8) 0.0035(8) -0.0037(8)
C13 0.0130(7) 0.0120(6) 0.0207(8) 0.0020(5) 0.0045(6) 0.0021(5)
C23 0.0158(7) 0.0139(7) 0.0200(8) 0.0023(6) 0.0038(6) 0.0018(5)
C33 0.0238(8) 0.0181(7) 0.0226(8) 0.0069(6) 0.0073(7) 0.0023(6)
C43 0.0245(8) 0.0123(7) 0.0367(10) 0.0047(7) 0.0083(7) 0.0001(6)
C53 0.0193(8) 0.0134(7) 0.0311(9) -0.0016(6) 0.0057(7) 0.0004(6)
C63 0.0139(7) 0.0136(7) 0.0218(8) -0.0016(6) 0.0032(6) 0.0010(5)
C73 0.0202(8) 0.0197(7) 0.0182(8) -0.0004(6) 0.0028(6) 0.0014(6)
C83 0.0282(9) 0.0365(10) 0.0237(9) -0.0036(8) -0.0019(7) 0.0103(8)
C93 0.0242(9) 0.0306(9) 0.0294(10) -0.0074(8) 0.0030(7) 0.0059(7)
C103 0.0219(8) 0.0186(7) 0.0205(8) -0.0043(6) 0.0060(6) -0.0019(6)
C113 0.0300(9) 0.0277(9) 0.0307(10) -0.0090(7) 0.0106(8) -0.0006(7)
C123 0.0407(11) 0.0338(10) 0.0211(9) -0.0002(8) 0.0014(8) 0.0106(8)

loop_
_atom_type_symbol
_atom_type_description
_atom_type_scat_dispersion_real
_atom_type_scat_dispersion_imag
_atom_type_scat_source
C C 0.0033 0.0016 'International Tables Vol C Tables 4.2.6.8 and 6.1.1.4'
H H 0.0000 0.0000 'International Tables Vol C Tables 4.2.6.8 and 6.1.1.4'
N N 0.0061 0.0033 'International Tables Vol C Tables 4.2.6.8 and 6.1.1.4'
K K 0.2009 0.2494 'International Tables Vol C Tables 4.2.6.8 and 6.1.1.4'
Co Co 0.3494 0.9721 'International Tables Vol C Tables 4.2.6.8 and 6.1.1.4'

loop_
_geom_angle_atom_site_label_1
_geom_angle_atom_site_label_2
_geom_angle_atom_site_label_3
_geom_angle
_geom_angle_site_symmetry_1
_geom_angle_site_symmetry_3
N1 Co1 N11 132.85(6) . .
N1 Co1 N21 132.40(6) . .
N11 Co1 N21 94.75(5) . .
N1 Co1 K2 48.56(4) . .
N11 Co1 K2 166.29(4) . .
N21 Co1 K2 85.25(4) . .
N1 Co1 K1 47.80(4) . .
N11 Co1 K1 86.56(4) . .
N21 Co1 K1 167.75(4) . .
K2 Co1 K1 96.358(15) . .
N1 K1 N1 26.03(5) 2_655 .
N1 K1 C62 119.21(4) 2_655 .
N1 K1 C62 93.35(4) . .
N1 K1 C62 93.35(4) 2_655 2_655
N1 K1 C62 119.21(4) . 2_655
C62 K1 C62 147.43(6) . 2_655
N1 K1 C52 145.63(4) 2_655 .
N1 K1 C52 119.62(4) . .
C62 K1 C52 26.57(4) . .
C62 K1 C52 120.97(5) 2_655 .
N1 K1 C52 119.62(4) 2_655 2_655
N1 K1 C52 145.63(4) . 2_655
C62 K1 C52 120.97(5) . 2_655
C62 K1 C52 26.57(4) 2_655 2_655
C52 K1 C52 94.75(6) . 2_655
N1 K1 C12 101.35(4) 2_655 .
N1 K1 C12 76.04(4) . .
C62 K1 C12 26.40(4) . .
C62 K1 C12 155.30(4) 2_655 .
C52 K1 C12 46.20(4) . .
C52 K1 C12 136.31(4) 2_655 .
N1 K1 C12 76.04(4) 2_655 2_655
N1 K1 C12 101.35(4) . 2_655
C62 K1 C12 155.30(4) . 2_655
C62 K1 C12 26.40(4) 2_655 2_655
C52 K1 C12 136.31(4) . 2_655
C52 K1 C12 46.20(4) 2_655 2_655
C12 K1 C12 177.39(6) . 2_655
N1 K1 C42 149.17(4) 2_655 .
N1 K1 C42 127.81(4) . .
C62 K1 C42 46.19(4) . .
C62 K1 C42 105.59(4) 2_655 .
C52 K1 C42 25.70(5) . .
C52 K1 C42 83.00(5) 2_655 .
C12 K1 C42 53.31(4) . .
C12 K1 C42 129.19(4) 2_655 .
N1 K1 C42 127.81(4) 2_655 2_655
N1 K1 C42 149.17(4) . 2_655
C62 K1 C42 105.59(4) . 2_655
C62 K1 C42 46.19(4) 2_655 2_655
C52 K1 C42 83.00(5) . 2_655
C52 K1 C42 25.70(5) 2_655 2_655
C12 K1 C42 129.19(4) . 2_655
C12 K1 C42 53.31(4) 2_655 2_655
C42 K1 C42 81.89(7) . 2_655
N1 K1 C32 124.82(4) 2_655 .
N1 K1 C32 108.27(4) . .
C62 K1 C32 53.26(5) . .
C62 K1 C32 110.10(5) 2_655 .
C52 K1 C32 45.05(5) . .
C52 K1 C32 95.26(5) 2_655 .
C12 K1 C32 45.22(4) . .
C12 K1 C32 136.47(4) 2_655 .
C42 K1 C32 25.44(5) . .
C42 K1 C32 102.55(5) 2_655 .
N1 K1 C32 108.27(4) 2_655 2_655
N1 K1 C32 124.82(4) . 2_655
C62 K1 C32 110.10(5) . 2_655
C62 K1 C32 53.26(5) 2_655 2_655
C52 K1 C32 95.26(5) . 2_655
C52 K1 C32 45.05(5) 2_655 2_655
C12 K1 C32 136.47(4) . 2_655
C12 K1 C32 45.22(4) 2_655 2_655
C42 K1 C32 102.55(5) . 2_655
C42 K1 C32 25.44(5) 2_655 2_655
C32 K1 C32 126.01(7) . 2_655
N1 K1 C22 104.05(4) 2_655 .
N1 K1 C22 83.83(4) . .
C62 K1 C22 46.14(5) . .
C62 K1 C22 130.85(4) 2_655 .
C52 K1 C22 53.19(5) . .
C52 K1 C22 120.34(5) 2_655 .
C12 K1 C22 25.89(4) . .
C12 K1 C22 154.53(4) 2_655 .
C42 K1 C22 45.28(4) . .
C42 K1 C22 126.78(5) 2_655 .
C32 K1 C22 25.42(4) . .
C32 K1 C22 147.16(5) 2_655 .
N1 K1 C22 83.83(4) 2_655 2_655
N1 K1 C22 104.05(4) . 2_655
C62 K1 C22 130.85(4) . 2_655
C62 K1 C22 46.14(5) 2_655 2_655
C52 K1 C22 120.34(5) . 2_655
C52 K1 C22 53.19(5) 2_655 2_655
C12 K1 C22 154.53(4) . 2_655
C12 K1 C22 25.89(4) 2_655 2_655
C42 K1 C22 126.78(5) . 2_655
C42 K1 C22 45.28(4) 2_655 2_655
C32 K1 C22 147.16(5) . 2_655
C32 K1 C22 25.42(4) 2_655 2_655
C22 K1 C22 172.04(6) . 2_655
N1 K1 C122 81.85(4) 2_655 2_655
N1 K1 C122 98.95(4) . 2_655
C62 K1 C122 135.17(5) . 2_655
C62 K1 C122 44.51(4) 2_655 2_655
C52 K1 C122 120.25(5) . 2_655
C52 K1 C122 59.11(5) 2_655 2_655
C12 K1 C122 117.87(4) . 2_655
C12 K1 C122 62.15(5) 2_655 2_655
C42 K1 C122 94.68(5) . 2_655
C42 K1 C122 84.71(5) 2_655 2_655
C32 K1 C122 82.00(5) . 2_655
C32 K1 C122 97.63(5) 2_655 2_655
C22 K1 C122 92.47(5) . 2_655
C22 K1 C122 87.47(5) 2_655 2_655
N1 K1 Co1 28.60(3) 2_655 2_655
N1 K1 Co1 54.64(3) . 2_655
C62 K1 Co1 147.34(3) . 2_655
C62 K1 Co1 65.00(3) 2_655 2_655
C52 K1 Co1 173.80(3) . 2_655
C52 K1 Co1 91.05(3) 2_655 2_655
C12 K1 Co1 129.13(3) . 2_655
C12 K1 Co1 48.31(3) 2_655 2_655
C42 K1 Co1 158.50(4) . 2_655
C42 K1 Co1 101.47(3) 2_655 2_655
C32 K1 Co1 136.54(4) . 2_655
C32 K1 Co1 87.30(3) 2_655 2_655
C22 K1 Co1 125.06(3) . 2_655
C22 K1 Co1 61.92(3) 2_655 2_655
C122 K1 Co1 64.81(4) 2_655 2_655
N1 K1 Co1 54.64(3) 2_655 .
N1 K1 Co1 28.60(3) . .
C62 K1 Co1 65.00(3) . .
C62 K1 Co1 147.34(3) 2_655 .
C52 K1 Co1 91.05(3) . .
C52 K1 Co1 173.80(3) 2_655 .
C12 K1 Co1 48.31(3) . .
C12 K1 Co1 129.13(3) 2_655 .
C42 K1 Co1 101.47(3) . .
C42 K1 Co1 158.50(4) 2_655 .
C32 K1 Co1 87.30(3) . .
C32 K1 Co1 136.54(4) 2_655 .
C22 K1 Co1 61.92(3) . .
C22 K1 Co1 125.06(3) 2_655 .
C122 K1 Co1 115.86(3) 2_655 .
Co1 K1 Co1 83.240(18) 2_655 .
N1 K2 N1 26.05(5) . 2_655
N1 K2 C63 96.30(4) . .
N1 K2 C63 122.20(4) 2_655 .
N1 K2 C63 122.20(4) . 2_655
N1 K2 C63 96.30(4) 2_655 2_655
C63 K2 C63 141.49(6) . 2_655
N1 K2 C53 122.16(4) . .
N1 K2 C53 148.20(4) 2_655 .
C63 K2 C53 26.73(4) . .
C63 K2 C53 115.17(5) 2_655 .
N1 K2 C53 148.20(4) . 2_655
N1 K2 C53 122.16(4) 2_655 2_655
C63 K2 C53 115.17(4) . 2_655
C63 K2 C53 26.73(4) 2_655 2_655
C53 K2 C53 89.64(6) . 2_655
N1 K2 C13 76.92(4) . .
N1 K2 C13 102.30(4) 2_655 .
C63 K2 C13 27.09(4) . .
C63 K2 C13 153.48(4) 2_655 .
C53 K2 C13 46.62(4) . .
C53 K2 C13 134.14(4) 2_655 .
N1 K2 C13 102.30(4) . 2_655
N1 K2 C13 76.92(4) 2_655 2_655
C63 K2 C13 153.48(4) . 2_655
C63 K2 C13 27.09(4) 2_655 2_655
C53 K2 C13 134.14(4) . 2_655
C53 K2 C13 46.62(4) 2_655 2_655
C13 K2 C13 179.22(6) . 2_655
N1 K2 C43 147.01(4) . 2_655
N1 K2 C43 127.16(4) 2_655 2_655
C63 K2 C43 101.63(4) . 2_655
C63 K2 C43 46.37(4) 2_655 2_655
C53 K2 C43 81.41(5) . 2_655
C53 K2 C43 25.69(5) 2_655 2_655
C13 K2 C43 127.39(4) . 2_655
C13 K2 C43 53.33(4) 2_655 2_655
N1 K2 C43 127.16(4) . .
N1 K2 C43 147.01(4) 2_655 .
C63 K2 C43 46.37(4) . .
C63 K2 C43 101.63(4) 2_655 .
C53 K2 C43 25.69(5) . .
C53 K2 C43 81.41(5) 2_655 .
C13 K2 C43 53.34(4) . .
C13 K2 C43 127.39(4) 2_655 .
C43 K2 C43 84.45(6) 2_655 .
N1 K2 C23 82.66(4) . .
N1 K2 C23 102.92(4) 2_655 .
C63 K2 C23 46.79(4) . .
C63 K2 C23 130.71(4) 2_655 .
C53 K2 C23 53.32(4) . .
C53 K2 C23 121.85(4) 2_655 .
C13 K2 C23 26.03(4) . .
C13 K2 C23 154.06(4) 2_655 .
C43 K2 C23 129.41(4) 2_655 .
C43 K2 C23 44.96(4) . .
N1 K2 C23 102.92(4) . 2_655
N1 K2 C23 82.66(4) 2_655 2_655
C63 K2 C23 130.71(4) . 2_655
C63 K2 C23 46.79(4) 2_655 2_655
C53 K2 C23 121.85(4) . 2_655
C53 K2 C23 53.32(4) 2_655 2_655
C13 K2 C23 154.06(4) . 2_655
C13 K2 C23 26.03(4) 2_655 2_655
C43 K2 C23 44.96(4) 2_655 2_655
C43 K2 C23 129.41(4) . 2_655
C23 K2 C23 174.37(6) . 2_655
N1 K2 C33 122.32(4) . 2_655
N1 K2 C33 106.33(4) 2_655 2_655
C63 K2 C33 108.53(4) . 2_655
C63 K2 C33 53.56(4) 2_655 2_655
C53 K2 C33 96.58(4) . 2_655
C53 K2 C33 44.89(5) 2_655 2_655
C13 K2 C33 135.23(4) . 2_655
C13 K2 C33 45.23(4) 2_655 2_655
C43 K2 C33 25.06(4) 2_655 2_655
C43 K2 C33 106.61(5) . 2_655
C23 K2 C33 149.67(4) . 2_655
C23 K2 C33 25.27(4) 2_655 2_655
N1 K2 C33 106.33(4) . .
N1 K2 C33 122.32(4) 2_655 .
C63 K2 C33 53.56(4) . .
C63 K2 C33 108.53(4) 2_655 .
C53 K2 C33 44.89(5) . .
C53 K2 C33 96.58(4) 2_655 .
C13 K2 C33 45.23(4) . .
C13 K2 C33 135.23(4) 2_655 .
C43 K2 C33 106.61(5) 2_655 .
C43 K2 C33 25.06(4) . .
C23 K2 C33 25.27(4) . .
C23 K2 C33 149.67(4) 2_655 .
C33 K2 C33 130.50(6) 2_655 .
N1 K2 C123 98.37(4) . 2_655
N1 K2 C123 80.97(4) 2_655 2_655
C63 K2 C123 134.98(5) . 2_655
C63 K2 C123 45.33(4) 2_655 2_655
C53 K2 C123 117.47(5) . 2_655
C53 K2 C123 63.06(4) 2_655 2_655
C13 K2 C123 119.30(4) . 2_655
C13 K2 C123 60.70(4) 2_655 2_655
C43 K2 C123 88.27(5) 2_655 2_655
C43 K2 C123 92.23(5) . 2_655
C23 K2 C123 93.47(4) . 2_655
C23 K2 C123 86.56(4) 2_655 2_655
C33 K2 C123 98.82(4) 2_655 2_655
C33 K2 C123 81.46(5) . 2_655
N1 K2 Co1 29.00(3) . .
N1 K2 Co1 55.05(3) 2_655 .
C63 K2 Co1 67.40(3) . .
C63 K2 Co1 150.96(3) 2_655 .
C53 K2 Co1 93.18(3) . .
C53 K2 Co1 176.68(3) 2_655 .
C13 K2 Co1 49.06(3) . .
C13 K2 Co1 130.18(3) 2_655 .
C43 K2 Co1 153.42(3) 2_655 .
C43 K2 Co1 101.88(3) . .
C23 K2 Co1 61.39(3) . .
C23 K2 Co1 123.49(3) 2_655 .
C33 K2 Co1 132.87(3) 2_655 .
C33 K2 Co1 86.66(3) . .
C123 K2 Co1 116.90(3) 2_655 .
N1 K2 Co1 55.05(3) . 2_655
N1 K2 Co1 29.00(3) 2_655 2_655
C63 K2 Co1 150.96(3) . 2_655
C63 K2 Co1 67.40(3) 2_655 2_655
C53 K2 Co1 176.68(3) . 2_655
C53 K2 Co1 93.18(3) 2_655 2_655
C13 K2 Co1 130.18(3) . 2_655
C13 K2 Co1 49.06(3) 2_655 2_655
C43 K2 Co1 101.88(3) 2_655 2_655
C43 K2 Co1 153.42(3) . 2_655
C23 K2 Co1 123.49(3) . 2_655
C23 K2 Co1 61.39(3) 2_655 2_655
C33 K2 Co1 86.66(3) 2_655 2_655
C33 K2 Co1 132.87(3) . 2_655
C123 K2 Co1 62.54(3) 2_655 2_655
Co1 K2 Co1 84.044(18) . 2_655
N1 N1 Co1 178.70(16) 2_655 .
N1 N1 K2 76.97(3) 2_655 .
Co1 N1 K2 102.44(5) . .
N1 N1 K1 76.98(3) 2_655 .
Co1 N1 K1 103.59(5) . .
K2 N1 K1 153.96(5) . .
C21 N11 C12 123.21(12) . .
C21 N11 Co1 126.64(10) . .
C12 N11 Co1 110.03(9) . .
C41 N21 C13 123.08(12) . .
C41 N21 Co1 126.56(10) . .
C13 N21 Co1 110.35(9) . .
C81 C11 C61 109.65(16) . .
C81 C11 C71 105.50(15) . .
C61 C11 C71 105.88(15) . .
C81 C11 C21 109.40(14) . .
C61 C11 C21 107.99(13) . .
C71 C11 C21 118.18(13) . .
N11 C21 C31 120.08(13) . .
N11 C21 C11 127.09(13) . .
C31 C21 C11 112.82(13) . .
C21 C31 C41 131.67(14) . .
C21 C31 H31A 114.2 . .
C41 C31 H31A 114.2 . .
N21 C41 C31 120.11(13) . .
N21 C41 C51 127.14(13) . .
C31 C41 C51 112.73(12) . .
C91 C51 C101 105.73(13) . .
C91 C51 C111 105.73(13) . .
C101 C51 C111 109.05(13) . .
C91 C51 C41 118.81(13) . .
C101 C51 C41 107.91(12) . .
C111 C51 C41 109.29(13) . .
C11 C61 H61A 109.5 . .
C11 C61 H61B 109.5 . .
H61A C61 H61B 109.5 . .
C11 C61 H61C 109.5 . .
H61A C61 H61C 109.5 . .
H61B C61 H61C 109.5 . .
C11 C71 H71A 109.5 . .
C11 C71 H71B 109.5 . .
H71A C71 H71B 109.5 . .
C11 C71 H71C 109.5 . .
H71A C71 H71C 109.5 . .
H71B C71 H71C 109.5 . .
C11 C81 H81A 109.5 . .
C11 C81 H81B 109.5 . .
H81A C81 H81B 109.5 . .
C11 C81 H81C 109.5 . .
H81A C81 H81C 109.5 . .
H81B C81 H81C 109.5 . .
C51 C91 H91A 109.5 . .
C51 C91 H91B 109.5 . .
H91A C91 H91B 109.5 . .
C51 C91 H91C 109.5 . .
H91A C91 H91C 109.5 . .
H91B C91 H91C 109.5 . .
C51 C101 H10A 109.5 . .
C51 C101 H10B 109.5 . .
H10A C101 H10B 109.5 . .
C51 C101 H10C 109.5 . .
H10A C101 H10C 109.5 . .
H10B C101 H10C 109.5 . .
C51 C111 H11A 109.5 . .
C51 C111 H11B 109.5 . .
H11A C111 H11B 109.5 . .
C51 C111 H11C 109.5 . .
H11A C111 H11C 109.5 . .
H11B C111 H11C 109.5 . .
C62 C12 C22 119.69(14) . .
C62 C12 N11 120.09(14) . .
C22 C12 N11 120.12(14) . .
C62 C12 K1 73.85(8) . .
C22 C12 K1 79.06(9) . .
N11 C12 K1 114.60(9) . .
C32 C22 C12 119.02(16) . .
C32 C22 C72 119.60(16) . .
C12 C22 C72 121.38(14) . .
C32 C22 K1 76.96(10) . .
C12 C22 K1 75.05(9) . .
C72 C22 K1 118.90(11) . .
C42 C32 C22 121.54(17) . .
C42 C32 K1 75.85(10) . .
C22 C32 K1 77.62(10) . .
C42 C32 H32A 119.2 . .
C22 C32 H32A 119.2 . .
K1 C32 H32A 118.0 . .
C52 C42 C32 119.31(15) . .
C52 C42 K1 74.10(9) . .
C32 C42 K1 78.71(10) . .
C52 C42 H42A 120.3 . .
C32 C42 H42A 120.3 . .
K1 C42 H42A 117.7 . .
C42 C52 C62 121.42(16) . .
C42 C52 K1 80.20(10) . .
C62 C52 K1 76.47(9) . .
C42 C52 H52A 119.3 . .
C62 C52 H52A 119.3 . .
K1 C52 H52A 114.4 . .
C52 C62 C12 118.99(15) . .
C52 C62 C102 119.42(15) . .
C12 C62 C102 121.56(13) . .
C52 C62 K1 76.96(9) . .
C12 C62 K1 79.74(9) . .
C102 C62 K1 111.76(9) . .
C92 C72 C22 111.15(15) . .
C92 C72 C82 109.31(16) . .
C22 C72 C82 112.03(16) . .
C92 C72 H72A 108.1 . .
C22 C72 H72A 108.1 . .
C82 C72 H72A 108.1 . .
C72 C82 H82A 109.5 . .
C72 C82 H82B 109.5 . .
H82A C82 H82B 109.5 . .
C72 C82 H82C 109.5 . .
H82A C82 H82C 109.5 . .
H82B C82 H82C 109.5 . .
C72 C92 H92A 109.5 . .
C72 C92 H92B 109.5 . .
H92A C92 H92B 109.5 . .
C72 C92 H92C 109.5 . .
H92A C92 H92C 109.5 . .
H92B C92 H92C 109.5 . .
C62 C102 C112 112.83(14) . .
C62 C102 C122 109.99(13) . .
C112 C102 C122 110.43(15) . .
C62 C102 H10D 107.8 . .
C112 C102 H10D 107.8 . .
C122 C102 H10D 107.8 . .
C102 C112 H11D 109.5 . .
C102 C112 H11E 109.5 . .
H11D C112 H11E 109.5 . .
C102 C112 H11F 109.5 . .
H11D C112 H11F 109.5 . .
H11E C112 H11F 109.5 . .
C102 C122 H12A 109.5 . .
C102 C122 H12B 109.5 . .
H12A C122 H12B 109.5 . .
C102 C122 H12C 109.5 . .
H12A C122 H12C 109.5 . .
H12B C122 H12C 109.5 . .
C23 C13 N21 119.60(13) . .
C23 C13 C63 120.04(13) . .
N21 C13 C63 120.29(13) . .
C23 C13 K2 80.93(9) . .
N21 C13 K2 113.80(9) . .
C63 C13 K2 73.34(8) . .
C33 C23 C13 119.08(14) . .
C33 C23 C73 119.16(14) . .
C13 C23 C73 121.76(13) . .
C33 C23 K2 78.83(9) . .
C13 C23 K2 73.04(9) . .
C73 C23 K2 118.97(9) . .
C43 C33 C23 121.26(15) . .
C43 C33 K2 75.60(10) . .
C23 C33 K2 75.89(9) . .
C43 C33 H33A 119.4 . .
C23 C33 H33A 119.4 . .
K2 C33 H33A 120.1 . .
C33 C43 C53 119.54(15) . .
C33 C43 K2 79.34(10) . .
C53 C43 K2 72.22(9) . .
C33 C43 H43A 120.2 . .
C53 C43 H43A 120.2 . .
K2 C43 H43A 119.1 . .
C43 C53 C63 121.77(15) . .
C43 C53 K2 82.09(10) . .
C63 C53 K2 74.74(9) . .
C43 C53 H53A 119.1 . .
C63 C53 H53A 119.1 . .
K2 C53 H53A 114.3 . .
C53 C63 C13 118.29(14) . .
C53 C63 C103 121.04(14) . .
C13 C63 C103 120.67(13) . .
C53 C63 K2 78.53(9) . .
C13 C63 K2 79.57(8) . .
C103 C63 K2 111.19(10) . .
C23 C73 C83 112.25(13) . .
C23 C73 C93 110.33(13) . .
C83 C73 C93 110.61(14) . .
C23 C73 H73A 107.8 . .
C83 C73 H73A 107.8 . .
C93 C73 H73A 107.8 . .
C73 C83 H83A 109.5 . .
C73 C83 H83B 109.5 . .
H83A C83 H83B 109.5 . .
C73 C83 H83C 109.5 . .
H83A C83 H83C 109.5 . .
H83B C83 H83C 109.5 . .
C73 C93 H93A 109.5 . .
C73 C93 H93B 109.5 . .
H93A C93 H93B 109.5 . .
C73 C93 H93C 109.5 . .
H93A C93 H93C 109.5 . .
H93B C93 H93C 109.5 . .
C63 C103 C113 113.37(14) . .
C63 C103 C123 110.74(13) . .
C113 C103 C123 109.89(14) . .
C63 C103 H10E 107.5 . .
C113 C103 H10E 107.5 . .
C123 C103 H10E 107.5 . .
C103 C113 H11G 109.5 . .
C103 C113 H11H 109.5 . .
H11G C113 H11H 109.5 . .
C103 C113 H11I 109.5 . .
H11G C113 H11I 109.5 . .
H11H C113 H11I 109.5 . .
C103 C123 H12D 109.5 . .
C103 C123 H12E 109.5 . .
H12D C123 H12E 109.5 . .
C103 C123 H12F 109.5 . .
H12D C123 H12F 109.5 . .
H12E C123 H12F 109.5 . .

loop_
_geom_bond_atom_site_label_1
_geom_bond_atom_site_label_2
_geom_bond_distance
_geom_bond_site_symmetry_2
Co1 N1 1.7496(13) .
Co1 N11 1.9267(12) .
Co1 N21 1.9331(12) .
Co1 K2 3.5243(6) .
Co1 K1 3.5521(6) .
K1 N1 2.7073(14) 2_655
K1 N1 2.7073(14) .
K1 C62 3.0516(15) .
K1 C62 3.0516(15) 2_655
K1 C52 3.0577(16) .
K1 C52 3.0577(16) 2_655
K1 C12 3.1261(15) .
K1 C12 3.1261(15) 2_655
K1 C42 3.1329(17) .
K1 C42 3.1329(17) 2_655
K1 C32 3.1685(18) .
K1 C32 3.1685(18) 2_655
K1 C22 3.1768(16) .
K1 C22 3.1768(16) 2_655
K1 C122 3.474(2) 2_655
K1 Co1 3.5521(6) 2_655
K2 N1 2.7055(14) .
K2 N1 2.7055(14) 2_655
K2 C63 2.9974(16) .
K2 C63 2.9974(16) 2_655
K2 C53 3.0450(16) .
K2 C53 3.0450(16) 2_655
K2 C13 3.0771(15) .
K2 C13 3.0771(15) 2_655
K2 C43 3.1673(17) 2_655
K2 C43 3.1673(17) .
K2 C23 3.1769(16) .
K2 C23 3.1769(16) 2_655
K2 C33 3.2137(17) 2_655
K2 C33 3.2137(17) .
K2 C123 3.438(2) 2_655
K2 Co1 3.5243(6) 2_655
N1 N1 1.220(2) 2_655
N11 C21 1.3494(19) .
N11 C12 1.4240(19) .
N21 C41 1.3449(18) .
N21 C13 1.4233(18) .
C11 C81 1.537(3) .
C11 C61 1.542(2) .
C11 C71 1.545(2) .
C11 C21 1.565(2) .
C21 C31 1.401(2) .
C31 C41 1.404(2) .
C31 H31A 0.9500 .
C41 C51 1.570(2) .
C51 C91 1.540(2) .
C51 C101 1.542(2) .
C51 C111 1.545(2) .
C61 H61A 0.9800 .
C61 H61B 0.9800 .
C61 H61C 0.9800 .
C71 H71A 0.9800 .
C71 H71B 0.9800 .
C71 H71C 0.9800 .
C81 H81A 0.9800 .
C81 H81B 0.9800 .
C81 H81C 0.9800 .
C91 H91A 0.9800 .
C91 H91B 0.9800 .
C91 H91C 0.9800 .
C101 H10A 0.9800 .
C101 H10B 0.9800 .
C101 H10C 0.9800 .
C111 H11A 0.9800 .
C111 H11B 0.9800 .
C111 H11C 0.9800 .
C12 C62 1.413(2) .
C12 C22 1.413(2) .
C22 C32 1.396(2) .
C22 C72 1.518(2) .
C32 C42 1.388(3) .
C32 H32A 0.9500 .
C42 C52 1.379(3) .
C42 H42A 0.9500 .
C52 C62 1.404(2) .
C52 H52A 0.9500 .
C62 C102 1.521(2) .
C72 C92 1.508(3) .
C72 C82 1.545(3) .
C72 H72A 1.0000 .
C82 H82A 0.9800 .
C82 H82B 0.9800 .
C82 H82C 0.9800 .
C92 H92A 0.9800 .
C92 H92B 0.9800 .
C92 H92C 0.9800 .
C102 C112 1.530(2) .
C102 C122 1.534(2) .
C102 H10D 1.0000 .
C112 H11D 0.9800 .
C112 H11E 0.9800 .
C112 H11F 0.9800 .
C122 H12A 0.9800 .
C122 H12B 0.9800 .
C122 H12C 0.9800 .
C13 C23 1.412(2) .
C13 C63 1.425(2) .
C23 C33 1.399(2) .
C23 C73 1.527(2) .
C33 C43 1.385(2) .
C33 H33A 0.9500 .
C43 C53 1.386(2) .
C43 H43A 0.9500 .
C53 C63 1.398(2) .
C53 H53A 0.9500 .
C63 C103 1.521(2) .
C73 C83 1.528(2) .
C73 C93 1.528(2) .
C73 H73A 1.0000 .
C83 H83A 0.9800 .
C83 H83B 0.9800 .
C83 H83C 0.9800 .
C93 H93A 0.9800 .
C93 H93B 0.9800 .
C93 H93C 0.9800 .
C103 C113 1.532(2) .
C103 C123 1.533(2) .
C103 H10E 1.0000 .
C113 H11G 0.9800 .
C113 H11H 0.9800 .
C113 H11I 0.9800 .
C123 H12D 0.9800 .
C123 H12E 0.9800 .
C123 H12F 0.9800 .

loop_
_geom_torsion_atom_site_label_1
_geom_torsion_atom_site_label_2
_geom_torsion_atom_site_label_3
_geom_torsion_atom_site_label_4
_geom_torsion
_geom_torsion_site_symmetry_1
_geom_torsion_site_symmetry_4
N1 Co1 K1 N1 0.64(9) . 2_655
N11 Co1 K1 N1 -166.32(5) . 2_655
N21 Co1 K1 N1 97.16(18) . 2_655
K2 Co1 K1 N1 0.24(3) . 2_655
N11 Co1 K1 N1 -166.96(7) . .
N21 Co1 K1 N1 96.52(18) . .
K2 Co1 K1 N1 -0.41(6) . .
N1 Co1 K1 C62 -171.79(7) . .
N11 Co1 K1 C62 21.25(5) . .
N21 Co1 K1 C62 -75.27(18) . .
K2 Co1 K1 C62 -172.20(4) . .
N1 Co1 K1 C62 13.59(8) . 2_655
N11 Co1 K1 C62 -153.37(7) . 2_655
N21 Co1 K1 C62 110.10(18) . 2_655
K2 Co1 K1 C62 13.18(6) . 2_655
N1 Co1 K1 C52 -177.18(7) . .
N11 Co1 K1 C52 15.86(5) . .
N21 Co1 K1 C52 -80.67(18) . .
K2 Co1 K1 C52 -177.59(3) . .
N1 Co1 K1 C52 23.4(3) . 2_655
N11 Co1 K1 C52 -143.6(3) . 2_655
N21 Co1 K1 C52 119.9(4) . 2_655
K2 Co1 K1 C52 22.9(3) . 2_655
N1 Co1 K1 C12 163.45(7) . .
N11 Co1 K1 C12 -3.51(6) . .
N21 Co1 K1 C12 -100.03(18) . .
K2 Co1 K1 C12 163.05(4) . .
N1 Co1 K1 C12 -15.89(7) . 2_655
N11 Co1 K1 C12 177.15(6) . 2_655
N21 Co1 K1 C12 80.62(18) . 2_655
K2 Co1 K1 C12 -16.30(4) . 2_655
N1 Co1 K1 C42 159.15(7) . .
N11 Co1 K1 C42 -7.81(5) . .
N21 Co1 K1 C42 -104.33(18) . .
K2 Co1 K1 C42 158.74(4) . .
N1 Co1 K1 C42 -103.81(11) . 2_655
N11 Co1 K1 C42 89.23(10) . 2_655
N21 Co1 K1 C42 -7.3(2) . 2_655
K2 Co1 K1 C42 -104.21(9) . 2_655
N1 Co1 K1 C32 137.91(7) . .
N11 Co1 K1 C32 -29.05(5) . .
N21 Co1 K1 C32 -125.57(18) . .
K2 Co1 K1 C32 137.50(4) . .
N1 Co1 K1 C32 -78.40(8) . 2_655
N11 Co1 K1 C32 114.64(6) . 2_655
N21 Co1 K1 C32 18.11(18) . 2_655
K2 Co1 K1 C32 -78.81(5) . 2_655
N1 Co1 K1 C22 136.37(7) . .
N11 Co1 K1 C22 -30.59(5) . .
N21 Co1 K1 C22 -127.12(18) . .
K2 Co1 K1 C22 135.96(4) . .
N1 Co1 K1 C22 -48.12(7) . 2_655
N11 Co1 K1 C22 144.92(5) . 2_655
N21 Co1 K1 C22 48.39(18) . 2_655
K2 Co1 K1 C22 -48.53(4) . 2_655
N1 Co1 K1 C122 58.15(7) . 2_655
N11 Co1 K1 C122 -108.81(6) . 2_655
N21 Co1 K1 C122 154.67(18) . 2_655
K2 Co1 K1 C122 57.74(4) . 2_655
N1 Co1 K1 Co1 0.41(6) . 2_655
N11 Co1 K1 Co1 -166.55(4) . 2_655
N21 Co1 K1 Co1 96.92(17) . 2_655
K2 Co1 K1 Co1 0.0 . 2_655
N11 Co1 K2 N1 102.04(17) . .
N21 Co1 K2 N1 -167.39(7) . .
K1 Co1 K2 N1 0.40(6) . .
N1 Co1 K2 N1 -0.64(9) . 2_655
N11 Co1 K2 N1 101.40(16) . 2_655
N21 Co1 K2 N1 -168.03(5) . 2_655
K1 Co1 K2 N1 -0.24(3) . 2_655
N1 Co1 K2 C63 -175.01(7) . .
N11 Co1 K2 C63 -72.97(16) . .
N21 Co1 K2 C63 17.60(5) . .
K1 Co1 K2 C63 -174.61(3) . .
N1 Co1 K2 C63 9.89(9) . 2_655
N11 Co1 K2 C63 111.93(17) . 2_655
N21 Co1 K2 C63 -157.50(7) . 2_655
K1 Co1 K2 C63 10.30(6) . 2_655
N1 Co1 K2 C53 177.76(7) . .
N11 Co1 K2 C53 -80.20(16) . .
N21 Co1 K2 C53 10.37(5) . .
K1 Co1 K2 C53 178.16(3) . .
N1 Co1 K2 C53 -34.0(6) . 2_655
N11 Co1 K2 C53 68.1(6) . 2_655
N21 Co1 K2 C53 158.6(6) . 2_655
K1 Co1 K2 C53 -33.6(6) . 2_655
N1 Co1 K2 C13 161.28(7) . .
N11 Co1 K2 C13 -96.68(16) . .
N21 Co1 K2 C13 -6.11(5) . .
K1 Co1 K2 C13 161.68(4) . .
N1 Co1 K2 C13 -18.51(7) . 2_655
N11 Co1 K2 C13 83.53(16) . 2_655
N21 Co1 K2 C13 174.10(5) . 2_655
K1 Co1 K2 C13 -18.10(4) . 2_655
N1 Co1 K2 C43 -105.13(9) . 2_655
N11 Co1 K2 C43 -3.09(18) . 2_655
N21 Co1 K2 C43 87.48(8) . 2_655
K1 Co1 K2 C43 -104.73(7) . 2_655
N1 Co1 K2 C43 153.35(7) . .
N11 Co1 K2 C43 -104.61(16) . .
N21 Co1 K2 C43 -14.05(5) . .
K1 Co1 K2 C43 153.75(3) . .
N1 Co1 K2 C23 133.14(7) . .
N11 Co1 K2 C23 -124.82(16) . .
N21 Co1 K2 C23 -34.25(5) . .
K1 Co1 K2 C23 133.54(3) . .
N1 Co1 K2 C23 -50.13(7) . 2_655
N11 Co1 K2 C23 51.91(16) . 2_655
N21 Co1 K2 C23 142.47(5) . 2_655
K1 Co1 K2 C23 -49.73(3) . 2_655
N1 Co1 K2 C33 -80.23(7) . 2_655
N11 Co1 K2 C33 21.81(17) . 2_655
N21 Co1 K2 C33 112.38(6) . 2_655
K1 Co1 K2 C33 -79.82(4) . 2_655
N1 Co1 K2 C33 133.33(7) . .
N11 Co1 K2 C33 -124.63(16) . .
N21 Co1 K2 C33 -34.07(5) . .
K1 Co1 K2 C33 133.73(3) . .
N1 Co1 K2 C123 54.65(7) . 2_655
N11 Co1 K2 C123 156.69(16) . 2_655
N21 Co1 K2 C123 -112.75(5) . 2_655
K1 Co1 K2 C123 55.05(4) . 2_655
N1 Co1 K2 Co1 -0.40(6) . 2_655
N11 Co1 K2 Co1 101.64(16) . 2_655
N21 Co1 K2 Co1 -167.79(4) . 2_655
K1 Co1 K2 Co1 0.0 . 2_655
N11 Co1 N1 N1 -98(4) . 2_655
N21 Co1 N1 N1 80(4) . 2_655
K2 Co1 N1 N1 63(4) . 2_655
K1 Co1 N1 N1 -116(4) . 2_655
N11 Co1 N1 K2 -161.57(6) . .
N21 Co1 N1 K2 17.13(9) . .
K1 Co1 N1 K2 -179.46(8) . .
N11 Co1 N1 K1 17.89(10) . .
N21 Co1 N1 K1 -163.41(5) . .
K2 Co1 N1 K1 179.46(8) . .
C63 K2 N1 N1 -174.17(12) . 2_655
C63 K2 N1 N1 6.85(14) 2_655 2_655
C53 K2 N1 N1 178.55(11) . 2_655
C53 K2 N1 N1 -2.33(18) 2_655 2_655
C13 K2 N1 N1 166.78(13) . 2_655
C13 K2 N1 N1 -13.18(13) 2_655 2_655
C43 K2 N1 N1 -51.32(16) 2_655 2_655
C43 K2 N1 N1 147.77(11) . 2_655
C23 K2 N1 N1 140.96(13) . 2_655
C23 K2 N1 N1 -39.86(13) 2_655 2_655
C33 K2 N1 N1 -57.54(14) 2_655 2_655
C33 K2 N1 N1 132.01(12) . 2_655
C123 K2 N1 N1 48.51(13) 2_655 2_655
Co1 K2 N1 N1 -178.81(17) . 2_655
Co1 K2 N1 N1 0.70(10) 2_655 2_655
N1 K2 N1 Co1 178.81(17) 2_655 .
C63 K2 N1 Co1 4.63(6) . .
C63 K2 N1 Co1 -174.34(5) 2_655 .
C53 K2 N1 Co1 -2.64(8) . .
C53 K2 N1 Co1 176.48(6) 2_655 .
C13 K2 N1 Co1 -14.41(5) . .
C13 K2 N1 Co1 165.63(5) 2_655 .
C43 K2 N1 Co1 127.49(7) 2_655 .
C43 K2 N1 Co1 -33.42(8) . .
C23 K2 N1 Co1 -40.23(6) . .
C23 K2 N1 Co1 138.95(6) 2_655 .
C33 K2 N1 Co1 121.27(6) 2_655 .
C33 K2 N1 Co1 -49.18(7) . .
C123 K2 N1 Co1 -132.68(6) 2_655 .
Co1 K2 N1 Co1 179.51(7) 2_655 .
N1 K2 N1 K1 0.0 2_655 .
C63 K2 N1 K1 -174.17(12) . .
C63 K2 N1 K1 6.85(14) 2_655 .
C53 K2 N1 K1 178.55(11) . .
C53 K2 N1 K1 -2.33(18) 2_655 .
C13 K2 N1 K1 166.78(13) . .
C13 K2 N1 K1 -13.18(13) 2_655 .
C43 K2 N1 K1 -51.32(16) 2_655 .
C43 K2 N1 K1 147.77(11) . .
C23 K2 N1 K1 140.96(13) . .
C23 K2 N1 K1 -39.86(13) 2_655 .
C33 K2 N1 K1 -57.54(14) 2_655 .
C33 K2 N1 K1 132.01(12) . .
C123 K2 N1 K1 48.51(13) 2_655 .
Co1 K2 N1 K1 -178.81(17) . .
Co1 K2 N1 K1 0.70(10) 2_655 .
C62 K1 N1 N1 -173.75(12) . 2_655
C62 K1 N1 N1 7.16(14) 2_655 2_655
C52 K1 N1 N1 -177.95(11) . 2_655
C52 K1 N1 N1 3.15(17) 2_655 2_655
C12 K1 N1 N1 166.15(13) . 2_655
C12 K1 N1 N1 -13.71(13) 2_655 2_655
C42 K1 N1 N1 152.60(11) . 2_655
C42 K1 N1 N1 -45.19(17) 2_655 2_655
C32 K1 N1 N1 133.97(12) . 2_655
C32 K1 N1 N1 -56.36(14) 2_655 2_655
C22 K1 N1 N1 141.04(13) . 2_655
C22 K1 N1 N1 -40.12(13) 2_655 2_655
C122 K1 N1 N1 49.50(13) 2_655 2_655
Co1 K1 N1 N1 -0.70(10) 2_655 2_655
Co1 K1 N1 N1 178.80(17) . 2_655
N1 K1 N1 Co1 -178.80(17) 2_655 .
C62 K1 N1 Co1 7.45(6) . .
C62 K1 N1 Co1 -171.65(5) 2_655 .
C52 K1 N1 Co1 3.24(8) . .
C52 K1 N1 Co1 -175.65(6) 2_655 .
C12 K1 N1 Co1 -12.66(5) . .
C12 K1 N1 Co1 167.49(6) 2_655 .
C42 K1 N1 Co1 -26.20(9) . .
C42 K1 N1 Co1 136.01(7) 2_655 .
C32 K1 N1 Co1 -44.84(7) . .
C32 K1 N1 Co1 124.83(6) 2_655 .
C22 K1 N1 Co1 -37.76(6) . .
C22 K1 N1 Co1 141.08(6) 2_655 .
C122 K1 N1 Co1 -129.30(6) 2_655 .
Co1 K1 N1 Co1 -179.51(7) 2_655 .
N1 K1 N1 K2 0.0 2_655 .
C62 K1 N1 K2 -173.75(12) . .
C62 K1 N1 K2 7.16(14) 2_655 .
C52 K1 N1 K2 -177.95(11) . .
C52 K1 N1 K2 3.15(17) 2_655 .
C12 K1 N1 K2 166.15(13) . .
C12 K1 N1 K2 -13.71(13) 2_655 .
C42 K1 N1 K2 152.60(11) . .
C42 K1 N1 K2 -45.19(17) 2_655 .
C32 K1 N1 K2 133.97(12) . .
C32 K1 N1 K2 -56.36(14) 2_655 .
C22 K1 N1 K2 141.04(13) . .
C22 K1 N1 K2 -40.12(13) 2_655 .
C122 K1 N1 K2 49.50(13) 2_655 .
Co1 K1 N1 K2 -0.70(10) 2_655 .
Co1 K1 N1 K2 178.80(17) . .
N1 Co1 N11 C21 176.80(12) . .
N21 Co1 N11 C21 -2.24(14) . .
K2 Co1 N11 C21 87.2(2) . .
K1 Co1 N11 C21 -170.02(13) . .
N1 Co1 N11 C12 -7.05(14) . .
N21 Co1 N11 C12 173.91(11) . .
K2 Co1 N11 C12 -96.67(18) . .
K1 Co1 N11 C12 6.13(10) . .
N1 Co1 N21 C41 178.95(12) . .
N11 Co1 N21 C41 -2.01(13) . .
K2 Co1 N21 C41 -168.25(12) . .
K1 Co1 N21 C41 93.6(2) . .
N1 Co1 N21 C13 -2.11(14) . .
N11 Co1 N21 C13 176.94(10) . .
K2 Co1 N21 C13 10.69(9) . .
K1 Co1 N21 C13 -87.4(2) . .
C12 N11 C21 C31 -171.60(15) . .
Co1 N11 C21 C31 4.1(2) . .
C12 N11 C21 C11 9.9(2) . .
Co1 N11 C21 C11 -174.44(12) . .
C81 C11 C21 N11 -121.08(18) . .
C61 C11 C21 N11 119.63(18) . .
C71 C11 C21 N11 -0.4(3) . .
C81 C11 C21 C31 60.32(18) . .
C61 C11 C21 C31 -58.97(19) . .
C71 C11 C21 C31 -179.00(16) . .
N11 C21 C31 C41 -1.8(3) . .
C11 C21 C31 C41 176.89(16) . .
C13 N21 C41 C31 -174.60(14) . .
Co1 N21 C41 C31 4.2(2) . .
C13 N21 C41 C51 7.0(2) . .
Co1 N21 C41 C51 -174.13(11) . .
C21 C31 C41 N21 -2.5(3) . .
C21 C31 C41 C51 176.03(16) . .
N21 C41 C51 C91 -2.0(2) . .
C31 C41 C51 C91 179.56(14) . .
N21 C41 C51 C101 118.21(16) . .
C31 C41 C51 C101 -60.25(17) . .
N21 C41 C51 C111 -123.34(16) . .
C31 C41 C51 C111 58.21(17) . .
C21 N11 C12 C62 83.71(19) . .
Co1 N11 C12 C62 -92.59(14) . .
C21 N11 C12 C22 -99.95(18) . .
Co1 N11 C12 C22 83.74(15) . .
C21 N11 C12 K1 168.66(11) . .
Co1 N11 C12 K1 -7.65(12) . .
N1 K1 C12 C62 135.64(9) 2_655 .
N1 K1 C12 C62 129.49(10) . .
C62 K1 C12 C62 -99.00(16) 2_655 .
C52 K1 C12 C62 -31.24(9) . .
C52 K1 C12 C62 -64.34(11) 2_655 .
C12 K1 C12 C62 132.58(9) 2_655 .
C42 K1 C12 C62 -63.85(9) . .
C42 K1 C12 C62 -30.40(11) 2_655 .
C32 K1 C12 C62 -95.95(10) . .
C32 K1 C12 C62 3.14(12) 2_655 .
C22 K1 C12 C62 -125.54(14) . .
C22 K1 C12 C62 36.06(14) 2_655 .
C122 K1 C12 C62 -137.65(9) 2_655 .
Co1 K1 C12 C62 143.33(8) 2_655 .
Co1 K1 C12 C62 121.41(10) . .
N1 K1 C12 C22 -98.82(9) 2_655 .
N1 K1 C12 C22 -104.98(10) . .
C62 K1 C12 C22 125.54(14) . .
C62 K1 C12 C22 26.54(15) 2_655 .
C52 K1 C12 C22 94.29(10) . .
C52 K1 C12 C22 61.19(12) 2_655 .
C12 K1 C12 C22 -101.88(9) 2_655 .
C42 K1 C12 C22 61.68(10) . .
C42 K1 C12 C22 95.13(10) 2_655 .
C32 K1 C12 C22 29.59(9) . .
C32 K1 C12 C22 128.68(10) 2_655 .
C22 K1 C12 C22 161.60(14) 2_655 .
C122 K1 C12 C22 -12.12(11) 2_655 .
Co1 K1 C12 C22 -91.14(9) 2_655 .
Co1 K1 C12 C22 -113.05(10) . .
N1 K1 C12 N11 19.44(11) 2_655 .
N1 K1 C12 N11 13.29(10) . .
C62 K1 C12 N11 -116.20(15) . .
C62 K1 C12 N11 144.80(11) 2_655 .
C52 K1 C12 N11 -147.44(14) . .
C52 K1 C12 N11 179.46(9) 2_655 .
C12 K1 C12 N11 16.38(11) 2_655 .
C42 K1 C12 N11 179.95(13) . .
C42 K1 C12 N11 -146.60(10) 2_655 .
C32 K1 C12 N11 147.85(14) . .
C32 K1 C12 N11 -113.06(11) 2_655 .
C22 K1 C12 N11 118.26(16) . .
C22 K1 C12 N11 -80.14(15) 2_655 .
C122 K1 C12 N11 106.15(11) 2_655 .
Co1 K1 C12 N11 27.13(13) 2_655 .
Co1 K1 C12 N11 5.21(8) . .
C62 C12 C22 C32 -1.3(2) . .
N11 C12 C22 C32 -177.68(14) . .
K1 C12 C22 C32 -65.46(14) . .
C62 C12 C22 C72 179.16(14) . .
N11 C12 C22 C72 2.8(2) . .
K1 C12 C22 C72 115.03(15) . .
C62 C12 C22 K1 64.13(13) . .
N11 C12 C22 K1 -112.22(13) . .
N1 K1 C22 C32 -147.66(11) 2_655 .
N1 K1 C22 C32 -164.18(11) . .
C62 K1 C22 C32 95.14(12) . .
C62 K1 C22 C32 -40.45(13) 2_655 .
C52 K1 C22 C32 61.25(11) . .
C52 K1 C22 C32 -10.20(12) 2_655 .
C12 K1 C22 C32 125.26(16) . .
C12 K1 C22 C32 -60.69(16) 2_655 .
C42 K1 C22 C32 28.69(10) . .
C42 K1 C22 C32 19.80(13) 2_655 .
C32 K1 C22 C32 42.74(18) 2_655 .
C22 K1 C22 C32 23.98(11) 2_655 .
C122 K1 C22 C32 -65.45(11) 2_655 .
Co1 K1 C22 C32 -126.10(10) 2_655 .
Co1 K1 C22 C32 176.41(12) . .
N1 K1 C22 C12 87.08(9) 2_655 .
N1 K1 C22 C12 70.56(9) . .
C62 K1 C22 C12 -30.12(8) . .
C62 K1 C22 C12 -165.71(8) 2_655 .
C52 K1 C22 C12 -64.01(9) . .
C52 K1 C22 C12 -135.46(9) 2_655 .
C12 K1 C22 C12 174.05(13) 2_655 .
C42 K1 C22 C12 -96.57(11) . .
C42 K1 C22 C12 -105.46(10) 2_655 .
C32 K1 C22 C12 -125.26(16) . .
C32 K1 C22 C12 -82.52(12) 2_655 .
C22 K1 C22 C12 -101.28(9) 2_655 .
C122 K1 C22 C12 169.29(9) 2_655 .
Co1 K1 C22 C12 108.64(9) 2_655 .
Co1 K1 C22 C12 51.15(8) . .
N1 K1 C22 C72 -30.83(12) 2_655 .
N1 K1 C22 C72 -47.36(12) . .
C62 K1 C22 C72 -148.04(14) . .
C62 K1 C22 C72 76.38(13) 2_655 .
C52 K1 C22 C72 178.07(14) . .
C52 K1 C22 C72 106.62(12) 2_655 .
C12 K1 C22 C72 -117.92(16) . .
C12 K1 C22 C72 56.13(17) 2_655 .
C42 K1 C22 C72 145.51(14) . .
C42 K1 C22 C72 136.62(11) 2_655 .
C32 K1 C22 C72 116.82(17) . .
C32 K1 C22 C72 159.56(11) 2_655 .
C22 K1 C22 C72 140.80(12) 2_655 .
C122 K1 C22 C72 51.38(12) 2_655 .
Co1 K1 C22 C72 -9.27(13) 2_655 .
Co1 K1 C22 C72 -66.77(11) . .
C12 C22 C32 C42 -0.2(3) . .
C72 C22 C32 C42 179.33(16) . .
K1 C22 C32 C42 -64.64(16) . .
C12 C22 C32 K1 64.45(13) . .
C72 C22 C32 K1 -116.04(15) . .
N1 K1 C32 C42 166.63(9) 2_655 .
N1 K1 C32 C42 144.00(10) . .
C62 K1 C32 C42 63.77(10) . .
C62 K1 C32 C42 -84.08(11) 2_655 .
C52 K1 C32 C42 30.06(9) . .
C52 K1 C32 C42 -61.41(11) 2_655 .
C12 K1 C32 C42 97.27(12) . .
C12 K1 C32 C42 -85.57(12) 2_655 .
C42 K1 C32 C42 -36.44(13) 2_655 .
C32 K1 C32 C42 -25.51(9) 2_655 .
C22 K1 C32 C42 127.42(17) . .
C22 K1 C32 C42 -46.62(15) 2_655 .
C122 K1 C32 C42 -119.16(11) 2_655 .
Co1 K1 C32 C42 -158.53(8) 2_655 .
Co1 K1 C32 C42 124.25(10) . .
N1 K1 C32 C22 39.21(12) 2_655 .
N1 K1 C32 C22 16.58(12) . .
C62 K1 C32 C22 -63.65(11) . .
C62 K1 C32 C22 148.49(10) 2_655 .
C52 K1 C32 C22 -97.36(12) . .
C52 K1 C32 C22 171.17(11) 2_655 .
C12 K1 C32 C22 -30.15(10) . .
C12 K1 C32 C22 147.01(10) 2_655 .
C42 K1 C32 C22 -127.42(17) . .
C42 K1 C32 C22 -163.86(11) 2_655 .
C32 K1 C32 C22 -152.94(12) 2_655 .
C22 K1 C32 C22 -174.04(5) 2_655 .
C122 K1 C32 C22 113.41(11) 2_655 .
Co1 K1 C32 C22 74.05(12) 2_655 .
Co1 K1 C32 C22 -3.17(10) . .
C22 C32 C42 C52 1.2(3) . .
K1 C32 C42 C52 -64.38(15) . .
C22 C32 C42 K1 65.54(15) . .
N1 K1 C42 C52 103.42(12) 2_655 .
N1 K1 C42 C52 80.21(11) . .
C62 K1 C42 C52 30.16(9) . .
C62 K1 C42 C52 -130.72(10) 2_655 .
C52 K1 C42 C52 -116.60(10) 2_655 .
C12 K1 C42 C52 63.74(10) . .
C12 K1 C42 C52 -117.21(10) 2_655 .
C42 K1 C42 C52 -90.69(11) 2_655 .
C32 K1 C42 C52 125.16(15) . .
C32 K1 C42 C52 -75.76(11) 2_655 .
C22 K1 C42 C52 96.49(11) . .
C22 K1 C42 C52 -84.32(11) 2_655 .
C122 K1 C42 C52 -174.66(10) 2_655 .
Co1 K1 C42 C52 168.56(8) 2_655 .
Co1 K1 C42 C52 67.75(10) . .
N1 K1 C42 C32 -21.74(15) 2_655 .
N1 K1 C42 C32 -44.95(12) . .
C62 K1 C42 C32 -95.00(11) . .
C62 K1 C42 C32 104.12(10) 2_655 .
C52 K1 C42 C32 -125.16(15) . .
C52 K1 C42 C32 118.25(11) 2_655 .
C12 K1 C42 C32 -61.41(10) . .
C12 K1 C42 C32 117.63(10) 2_655 .
C42 K1 C42 C32 144.15(12) 2_655 .
C32 K1 C42 C32 159.09(8) 2_655 .
C22 K1 C42 C32 -28.67(10) . .
C22 K1 C42 C32 150.52(10) 2_655 .
C122 K1 C42 C32 60.18(11) 2_655 .
Co1 K1 C42 C32 43.40(15) 2_655 .
Co1 K1 C42 C32 -57.41(10) . .
C32 C42 C52 C62 -0.6(2) . .
K1 C42 C52 C62 -67.44(14) . .
C32 C42 C52 K1 66.84(15) . .
N1 K1 C52 C42 -118.02(11) 2_655 .
N1 K1 C52 C42 -116.43(10) . .
C62 K1 C52 C42 -125.85(16) . .
C62 K1 C52 C42 58.37(12) 2_655 .
C52 K1 C52 C42 62.95(9) 2_655 .
C12 K1 C52 C42 -94.81(12) . .
C12 K1 C52 C42 86.24(12) 2_655 .
C42 K1 C52 C42 85.85(12) 2_655 .
C32 K1 C52 C42 -29.75(10) . .
C32 K1 C52 C42 108.18(11) 2_655 .
C22 K1 C52 C42 -61.87(10) . .
C22 K1 C52 C42 112.56(11) 2_655 .
C122 K1 C52 C42 6.17(12) 2_655 .
Co1 K1 C52 C42 -137.7(3) 2_655 .
Co1 K1 C52 C42 -114.88(10) . .
N1 K1 C52 C62 7.83(15) 2_655 .
N1 K1 C52 C62 9.42(12) . .
C62 K1 C52 C62 -175.78(6) 2_655 .
C52 K1 C52 C62 -171.20(12) 2_655 .
C12 K1 C52 C62 31.04(9) . .
C12 K1 C52 C62 -147.91(9) 2_655 .
C42 K1 C52 C62 125.85(16) . .
C42 K1 C52 C62 -148.30(11) 2_655 .
C32 K1 C52 C62 96.10(12) . .
C32 K1 C52 C62 -125.97(11) 2_655 .
C22 K1 C52 C62 63.98(10) . .
C22 K1 C52 C62 -121.59(10) 2_655 .
C122 K1 C52 C62 132.02(10) 2_655 .
Co1 K1 C52 C62 -11.8(4) 2_655 .
Co1 K1 C52 C62 10.97(10) . .
C42 C52 C62 C12 -0.9(2) . .
K1 C52 C62 C12 -70.29(13) . .
C42 C52 C62 C102 177.22(15) . .
K1 C52 C62 C102 107.83(13) . .
C42 C52 C62 K1 69.38(15) . .
C22 C12 C62 C52 1.9(2) . .
N11 C12 C62 C52 178.21(13) . .
K1 C12 C62 C52 68.75(13) . .
C22 C12 C62 C102 -176.22(14) . .
N11 C12 C62 C102 0.1(2) . .
K1 C12 C62 C102 -109.33(14) . .
C22 C12 C62 K1 -66.89(13) . .
N11 C12 C62 K1 109.46(12) . .
N1 K1 C62 C52 -174.94(10) 2_655 .
N1 K1 C62 C52 -171.80(10) . .
C62 K1 C62 C52 6.73(10) 2_655 .
C52 K1 C62 C52 10.24(14) 2_655 .
C12 K1 C62 C52 -123.19(15) . .
C12 K1 C62 C52 61.41(15) 2_655 .
C42 K1 C62 C52 -29.15(10) . .
C42 K1 C62 C52 32.78(11) 2_655 .
C32 K1 C62 C52 -61.42(10) . .
C32 K1 C62 C52 59.11(11) 2_655 .
C22 K1 C62 C52 -93.66(11) . .
C22 K1 C62 C52 76.36(12) 2_655 .
C122 K1 C62 C52 -65.55(12) 2_655 .
Co1 K1 C62 C52 177.65(8) 2_655 .
Co1 K1 C62 C52 -167.88(11) . .
N1 K1 C62 C12 -51.75(10) 2_655 .
N1 K1 C62 C12 -48.61(9) . .
C62 K1 C62 C12 129.92(9) 2_655 .
C52 K1 C62 C12 123.19(15) . .
C52 K1 C62 C12 133.43(9) 2_655 .
C12 K1 C62 C12 -175.39(10) 2_655 .
C42 K1 C62 C12 94.04(11) . .
C42 K1 C62 C12 155.97(9) 2_655 .
C32 K1 C62 C12 61.77(9) . .
C32 K1 C62 C12 -177.70(9) 2_655 .
C22 K1 C62 C12 29.53(8) . .
C22 K1 C62 C12 -160.45(8) 2_655 .
C122 K1 C62 C12 57.64(11) 2_655 .
Co1 K1 C62 C12 -59.15(12) 2_655 .
Co1 K1 C62 C12 -44.68(8) . .
N1 K1 C62 C102 68.28(11) 2_655 .
N1 K1 C62 C102 71.42(10) . .
C62 K1 C62 C102 -110.04(10) 2_655 .
C52 K1 C62 C102 -116.77(16) . .
C52 K1 C62 C102 -106.54(10) 2_655 .
C12 K1 C62 C102 120.03(14) . .
C12 K1 C62 C102 -55.36(16) 2_655 .
C42 K1 C62 C102 -145.92(13) . .
C42 K1 C62 C102 -83.99(11) 2_655 .
C32 K1 C62 C102 -178.20(12) . .
C32 K1 C62 C102 -57.66(11) 2_655 .
C22 K1 C62 C102 149.56(12) . .
C22 K1 C62 C102 -40.41(12) 2_655 .
C122 K1 C62 C102 177.67(9) 2_655 .
Co1 K1 C62 C102 60.88(13) 2_655 .
Co1 K1 C62 C102 75.35(10) . .
C32 C22 C72 C92 70.6(2) . .
C12 C22 C72 C92 -109.91(19) . .
K1 C22 C72 C92 -20.39(19) . .
C32 C22 C72 C82 -52.0(2) . .
C12 C22 C72 C82 127.47(17) . .
K1 C22 C72 C82 -143.01(13) . .
C52 C62 C102 C112 42.6(2) . .
C12 C62 C102 C112 -139.33(15) . .
K1 C62 C102 C112 129.51(12) . .
C52 C62 C102 C122 -81.19(18) . .
C12 C62 C102 C122 96.88(17) . .
K1 C62 C102 C122 5.72(16) . .
C41 N21 C13 C23 -101.38(17) . .
Co1 N21 C13 C23 79.63(15) . .
C41 N21 C13 C63 81.65(19) . .
Co1 N21 C13 C63 -97.34(14) . .
C41 N21 C13 K2 165.61(11) . .
Co1 N21 C13 K2 -13.38(11) . .
N1 K2 C13 C23 -100.19(9) . .
N1 K2 C13 C23 -94.29(9) 2_655 .
C63 K2 C13 C23 125.24(13) . .
C63 K2 C13 C23 39.24(14) 2_655 .
C53 K2 C13 C23 93.56(10) . .
C53 K2 C13 C23 71.84(10) 2_655 .
C13 K2 C13 C23 -97.23(8) 2_655 .
C43 K2 C13 C23 104.82(9) 2_655 .
C43 K2 C13 C23 60.93(9) . .
C23 K2 C13 C23 167.12(13) 2_655 .
C33 K2 C13 C23 136.77(9) 2_655 .
C33 K2 C13 C23 29.39(8) . .
C123 K2 C13 C23 -7.84(10) 2_655 .
Co1 K2 C13 C23 -109.38(9) . .
Co1 K2 C13 C23 -85.23(9) 2_655 .
N1 K2 C13 N21 18.26(10) . .
N1 K2 C13 N21 24.16(11) 2_655 .
C63 K2 C13 N21 -116.32(14) . .
C63 K2 C13 N21 157.69(10) 2_655 .
C53 K2 C13 N21 -148.00(13) . .
C53 K2 C13 N21 -169.72(9) 2_655 .
C13 K2 C13 N21 21.22(10) 2_655 .
C43 K2 C13 N21 -136.73(10) 2_655 .
C43 K2 C13 N21 179.38(12) . .
C23 K2 C13 N21 118.45(14) . .
C23 K2 C13 N21 -74.43(14) 2_655 .
C33 K2 C13 N21 -104.78(11) 2_655 .
C33 K2 C13 N21 147.83(12) . .
C123 K2 C13 N21 110.61(10) 2_655 .
Co1 K2 C13 N21 9.07(8) . .
Co1 K2 C13 N21 33.22(11) 2_655 .
N1 K2 C13 C63 134.57(9) . .
N1 K2 C13 C63 140.48(9) 2_655 .
C63 K2 C13 C63 -85.99(16) 2_655 .
C53 K2 C13 C63 -31.68(9) . .
C53 K2 C13 C63 -53.40(11) 2_655 .
C13 K2 C13 C63 137.53(9) 2_655 .
C43 K2 C13 C63 -20.41(11) 2_655 .
C43 K2 C13 C63 -64.31(9) . .
C23 K2 C13 C63 -125.24(13) . .
C23 K2 C13 C63 41.89(14) 2_655 .
C33 K2 C13 C63 11.54(11) 2_655 .
C33 K2 C13 C63 -95.85(10) . .
C123 K2 C13 C63 -133.07(9) 2_655 .
Co1 K2 C13 C63 125.38(10) . .
Co1 K2 C13 C63 149.54(7) 2_655 .
N21 C13 C23 C33 -178.64(13) . .
C63 C13 C23 C33 -1.7(2) . .
K2 C13 C23 C33 -66.34(13) . .
N21 C13 C23 C73 1.7(2) . .
C63 C13 C23 C73 178.68(14) . .
K2 C13 C23 C73 114.00(13) . .
N21 C13 C23 K2 -112.30(13) . .
C63 C13 C23 K2 64.68(13) . .
N1 K2 C23 C33 -159.53(10) . .
N1 K2 C23 C33 -143.04(9) 2_655 .
C63 K2 C23 C33 94.63(10) . .
C63 K2 C23 C33 -32.81(11) 2_655 .
C53 K2 C23 C33 60.55(10) . .
C53 K2 C23 C33 -1.30(11) 2_655 .
C13 K2 C23 C33 125.32(14) . .
C13 K2 C23 C33 -56.45(14) 2_655 .
C43 K2 C23 C33 29.09(11) 2_655 .
C43 K2 C23 C33 28.15(9) . .
C23 K2 C23 C33 28.64(9) 2_655 .
C33 K2 C23 C33 52.55(16) 2_655 .
C123 K2 C23 C33 -61.52(10) 2_655 .
Co1 K2 C23 C33 179.57(10) . .
Co1 K2 C23 C33 -120.60(9) 2_655 .
N1 K2 C23 C13 75.15(9) . .
N1 K2 C23 C13 91.64(9) 2_655 .
C63 K2 C23 C13 -30.68(8) . .
C63 K2 C23 C13 -158.12(8) 2_655 .
C53 K2 C23 C13 -64.77(9) . .
C53 K2 C23 C13 -126.61(9) 2_655 .
C13 K2 C23 C13 178.23(13) 2_655 .
C43 K2 C23 C13 -96.23(9) 2_655 .
C43 K2 C23 C13 -97.17(10) . .
C23 K2 C23 C13 -96.68(8) 2_655 .
C33 K2 C23 C13 -72.77(12) 2_655 .
C33 K2 C23 C13 -125.32(14) . .
C123 K2 C23 C13 173.16(9) 2_655 .
Co1 K2 C23 C13 54.26(8) . .
Co1 K2 C23 C13 114.08(8) 2_655 .
N1 K2 C23 C73 -42.24(11) . .
N1 K2 C23 C73 -25.75(11) 2_655 .
C63 K2 C23 C73 -148.08(13) . .
C63 K2 C23 C73 84.48(12) 2_655 .
C53 K2 C23 C73 177.84(13) . .
C53 K2 C23 C73 115.99(11) 2_655 .
C13 K2 C23 C73 -117.39(15) . .
C13 K2 C23 C73 60.84(15) 2_655 .
C43 K2 C23 C73 146.38(10) 2_655 .
C43 K2 C23 C73 145.44(13) . .
C23 K2 C23 C73 145.93(11) 2_655 .
C33 K2 C23 C73 169.84(10) 2_655 .
C33 K2 C23 C73 117.29(16) . .
C123 K2 C23 C73 55.77(11) 2_655 .
Co1 K2 C23 C73 -63.14(10) . .
Co1 K2 C23 C73 -3.31(12) 2_655 .
C13 C23 C33 C43 0.2(2) . .
C73 C23 C33 C43 179.83(15) . .
K2 C23 C33 C43 -63.09(15) . .
C13 C23 C33 K2 63.25(13) . .
C73 C23 C33 K2 -117.08(13) . .
N1 K2 C33 C43 149.28(10) . .
N1 K2 C33 C43 171.99(9) 2_655 .
C63 K2 C33 C43 63.53(10) . .
C63 K2 C33 C43 -77.58(10) 2_655 .
C53 K2 C33 C43 29.82(9) . .
C53 K2 C33 C43 -53.02(10) 2_655 .
C13 K2 C33 C43 97.80(11) . .
C13 K2 C33 C43 -83.09(11) 2_655 .
C43 K2 C33 C43 -28.83(13) 2_655 .
C23 K2 C33 C43 128.09(15) . .
C23 K2 C33 C43 -46.56(14) 2_655 .
C33 K2 C33 C43 -20.10(9) 2_655 .
C123 K2 C33 C43 -114.44(10) 2_655 .
Co1 K2 C33 C43 127.72(10) . .
Co1 K2 C33 C43 -153.58(8) 2_655 .
N1 K2 C33 C23 21.19(10) . .
N1 K2 C33 C23 43.90(11) 2_655 .
C63 K2 C33 C23 -64.56(9) . .
C63 K2 C33 C23 154.33(9) 2_655 .
C53 K2 C33 C23 -98.27(11) . .
C53 K2 C33 C23 178.89(9) 2_655 .
C13 K2 C33 C23 -30.29(9) . .
C13 K2 C33 C23 148.82(9) 2_655 .
C43 K2 C33 C23 -156.92(9) 2_655 .
C43 K2 C33 C23 -128.09(15) . .
C23 K2 C33 C23 -174.65(5) 2_655 .
C33 K2 C33 C23 -148.19(10) 2_655 .
C123 K2 C33 C23 117.47(10) 2_655 .
Co1 K2 C33 C23 -0.37(9) . .
Co1 K2 C33 C23 78.33(10) 2_655 .
C23 C33 C43 C53 0.9(3) . .
K2 C33 C43 C53 -62.37(14) . .
C23 C33 C43 K2 63.24(15) . .
N1 K2 C43 C33 -37.97(12) . .
N1 K2 C43 C33 -12.49(14) 2_655 .
C63 K2 C43 C33 -95.81(11) . .
C63 K2 C43 C33 109.03(10) 2_655 .
C53 K2 C43 C33 -125.95(15) . .
C53 K2 C43 C33 126.62(10) 2_655 .
C13 K2 C43 C33 -61.27(10) . .
C13 K2 C43 C33 118.36(10) 2_655 .
C43 K2 C43 C33 152.33(12) 2_655 .
C23 K2 C43 C33 -28.40(9) . .
C23 K2 C43 C33 151.67(9) 2_655 .
C33 K2 C43 C33 164.18(7) 2_655 .
C123 K2 C43 C33 64.29(10) 2_655 .
Co1 K2 C43 C33 -53.81(10) . .
Co1 K2 C43 C33 46.78(14) 2_655 .
N1 K2 C43 C53 87.98(11) . .
N1 K2 C43 C53 113.47(11) 2_655 .
C63 K2 C43 C53 30.15(9) . .
C63 K2 C43 C53 -125.01(10) 2_655 .
C53 K2 C43 C53 -107.42(10) 2_655 .
C13 K2 C43 C53 64.68(10) . .
C13 K2 C43 C53 -115.68(10) 2_655 .
C43 K2 C43 C53 -81.71(10) 2_655 .
C23 K2 C43 C53 97.56(11) . .
C23 K2 C43 C53 -82.38(11) 2_655 .
C33 K2 C43 C53 -69.87(10) 2_655 .
C33 K2 C43 C53 125.95(15) . .
C123 K2 C43 C53 -169.75(10) 2_655 .
Co1 K2 C43 C53 72.15(10) . .
Co1 K2 C43 C53 172.73(7) 2_655 .
C33 C43 C53 C63 -0.4(3) . .
K2 C43 C53 C63 -66.50(14) . .
C33 C43 C53 K2 66.12(15) . .
N1 K2 C53 C43 -109.83(10) . .
N1 K2 C53 C43 -108.62(11) 2_655 .
C63 K2 C53 C43 -126.08(15) . .
C63 K2 C53 C43 62.42(11) 2_655 .
C53 K2 C53 C43 70.64(9) 2_655 .
C13 K2 C53 C43 -93.96(11) . .
C13 K2 C53 C43 86.24(11) 2_655 .
C43 K2 C53 C43 95.07(11) 2_655 .
C23 K2 C53 C43 -60.86(10) . .
C23 K2 C53 C43 115.64(10) 2_655 .
C33 K2 C53 C43 115.08(10) 2_655 .
C33 K2 C53 C43 -29.07(9) . .
C123 K2 C53 C43 11.56(11) 2_655 .
Co1 K2 C53 C43 -111.11(10) . .
Co1 K2 C53 C43 -77.7(6) 2_655 .
N1 K2 C53 C63 16.25(11) . .
N1 K2 C53 C63 17.46(15) 2_655 .
C63 K2 C53 C63 -171.50(6) 2_655 .
C53 K2 C53 C63 -163.28(12) 2_655 .
C13 K2 C53 C63 32.12(9) . .
C13 K2 C53 C63 -147.68(9) 2_655 .
C43 K2 C53 C63 -138.85(10) 2_655 .
C43 K2 C53 C63 126.08(15) . .
C23 K2 C53 C63 65.22(10) . .
C23 K2 C53 C63 -118.28(9) 2_655 .
C33 K2 C53 C63 -118.84(10) 2_655 .
C33 K2 C53 C63 97.01(11) . .
C123 K2 C53 C63 137.64(9) 2_655 .
Co1 K2 C53 C63 14.97(10) . .
Co1 K2 C53 C63 48.4(6) 2_655 .
C43 C53 C63 C13 -1.1(2) . .
K2 C53 C63 C13 -71.41(12) . .
C43 C53 C63 C103 178.28(15) . .
K2 C53 C63 C103 107.96(14) . .
C43 C53 C63 K2 70.32(15) . .
C23 C13 C63 C53 2.1(2) . .
N21 C13 C63 C53 179.06(13) . .
K2 C13 C63 C53 70.82(13) . .
C23 C13 C63 C103 -177.27(14) . .
N21 C13 C63 C103 -0.3(2) . .
K2 C13 C63 C103 -108.55(13) . .
C23 C13 C63 K2 -68.71(13) . .
N21 C13 C63 K2 108.25(12) . .
N1 K2 C63 C53 -166.21(10) . .
N1 K2 C63 C53 -169.23(9) 2_655 .
C63 K2 C63 C53 12.40(9) 2_655 .
C53 K2 C63 C53 18.53(13) 2_655 .
C13 K2 C63 C53 -121.94(14) . .
C13 K2 C63 C53 59.24(15) 2_655 .
C43 K2 C63 C53 41.63(10) 2_655 .
C43 K2 C63 C53 -28.95(9) . .
C23 K2 C63 C53 -92.48(11) . .
C23 K2 C63 C53 80.73(11) 2_655 .
C33 K2 C63 C53 66.61(10) 2_655 .
C33 K2 C63 C53 -60.54(10) . .
C123 K2 C63 C53 -57.70(12) 2_655 .
Co1 K2 C63 C53 -163.78(10) . .
Co1 K2 C63 C53 -174.88(7) 2_655 .
N1 K2 C63 C13 -44.27(9) . .
N1 K2 C63 C13 -47.29(10) 2_655 .
C63 K2 C63 C13 134.34(9) 2_655 .
C53 K2 C63 C13 121.94(14) . .
C53 K2 C63 C13 140.47(9) 2_655 .
C13 K2 C63 C13 -178.82(9) 2_655 .
C43 K2 C63 C13 163.56(9) 2_655 .
C43 K2 C63 C13 92.99(10) . .
C23 K2 C63 C13 29.46(8) . .
C23 K2 C63 C13 -157.34(8) 2_655 .
C33 K2 C63 C13 -171.46(8) 2_655 .
C33 K2 C63 C13 61.40(9) . .
C123 K2 C63 C13 64.24(11) 2_655 .
Co1 K2 C63 C13 -41.84(8) . .
Co1 K2 C63 C13 -52.94(12) 2_655 .
N1 K2 C63 C103 74.74(10) . .
N1 K2 C63 C103 71.72(11) 2_655 .
C63 K2 C63 C103 -106.65(10) 2_655 .
C53 K2 C63 C103 -119.05(15) . .
C53 K2 C63 C103 -100.52(10) 2_655 .
C13 K2 C63 C103 119.01(14) . .
C13 K2 C63 C103 -59.81(15) 2_655 .
C43 K2 C63 C103 -77.43(10) 2_655 .
C43 K2 C63 C103 -148.01(12) . .
C23 K2 C63 C103 148.47(12) . .
C23 K2 C63 C103 -38.33(12) 2_655 .
C33 K2 C63 C103 -52.45(11) 2_655 .
C33 K2 C63 C103 -179.59(12) . .
C123 K2 C63 C103 -176.75(9) 2_655 .
Co1 K2 C63 C103 77.17(9) . .
Co1 K2 C63 C103 66.07(12) 2_655 .
C33 C23 C73 C83 -60.4(2) . .
C13 C23 C73 C83 119.31(17) . .
K2 C23 C73 C83 -153.53(11) . .
C33 C23 C73 C93 63.51(19) . .
C13 C23 C73 C93 -116.83(16) . .
K2 C23 C73 C93 -29.67(16) . .
C53 C63 C103 C113 28.0(2) . .
C13 C63 C103 C113 -152.67(15) . .
K2 C63 C103 C113 117.08(13) . .
C53 C63 C103 C123 -96.08(18) . .
C13 C63 C103 C123 83.27(18) . .
K2 C63 C103 C123 -6.97(15) . .
